data_7006150
loop_
_publ_author_name
'Champouret, Yohan D. M.'
'Nodes, William J.'
'Scrimshire, Jason A.'
'Singh, Kuldip'
'Solan, Gregory A.'
'Young, Isla'

_publ_section_title
;
 Sterically variable dizinc complexes bearing
 bis(iminopyridyl)phenolate ligands: synthesis, structures and
 reactivity studies.
;
_journal_issue 40
_journal_name_full 'Dalton transactions (Cambridge, England : 2003)'
_journal_page_first 4565
_journal_page_last 4575
_journal_paper_doi 10.1039/b709385c
_journal_year 2007
_chemical_formula_moiety '(C36 H33 Cl3 N4 O Zn2) 2.5(C2 H3 N)'
_chemical_formula_sum 'C41 H40.5 Cl3 N6.5 O Zn2'
_chemical_formula_weight 877.39
_chemical_name_systematic
;
?
;
_space_group_IT_number 2
_symmetry_cell_setting triclinic
_symmetry_space_group_name_Hall '-P 1'
_symmetry_space_group_name_H-M 'P -1'
_atom_sites_solution_hydrogens geom
_atom_sites_solution_primary direct
_atom_sites_solution_secondary difmap
_audit_creation_method SHELXL-97
_cell_angle_alpha 96.318(6)
_cell_angle_beta 90.532(7)
_cell_angle_gamma 101.770(7)
_cell_formula_units_Z 4
_cell_length_a 11.756(4)
_cell_length_b 13.837(5)
_cell_length_c 25.758(10)
_cell_measurement_reflns_used 980
_cell_measurement_temperature 150(2)
_cell_measurement_theta_max 24.193
_cell_measurement_theta_min 2.267
_cell_volume 4075(3)
_computing_cell_refinement 'Bruker SMART'
_computing_data_collection 'Bruker SMART'
_computing_data_reduction 'Bruker SHELXTL'
_computing_molecular_graphics 'Bruker SHELXTL'
_computing_publication_material 'Bruker SHELXTL'
_computing_structure_refinement 'SHELXL-97 (Sheldrick, 1997)'
_computing_structure_solution 'SHELXS-97 (Sheldrick, 1990)'
_diffrn_ambient_temperature 150(2)
_diffrn_measured_fraction_theta_full 0.990
_diffrn_measured_fraction_theta_max 0.990
_diffrn_measurement_device_type 'CCD area detector'
_diffrn_measurement_method 'phi and omega scans'
_diffrn_radiation_monochromator graphite
_diffrn_radiation_source 'fine-focus sealed tube'
_diffrn_radiation_type MoK\a
_diffrn_radiation_wavelength 0.71073
_diffrn_reflns_av_R_equivalents 0.0681
_diffrn_reflns_av_sigmaI/netI 0.1047
_diffrn_reflns_limit_h_max 13
_diffrn_reflns_limit_h_min -13
_diffrn_reflns_limit_k_max 16
_diffrn_reflns_limit_k_min -16
_diffrn_reflns_limit_l_max 30
_diffrn_reflns_limit_l_min -30
_diffrn_reflns_number 29375
_diffrn_reflns_theta_full 25.00
_diffrn_reflns_theta_max 25.00
_diffrn_reflns_theta_min 1.59
_exptl_absorpt_coefficient_mu 1.415
_exptl_absorpt_correction_T_max 0.862
_exptl_absorpt_correction_T_min 0.348
_exptl_absorpt_correction_type empirical
_exptl_absorpt_process_details
;
absorption correction based on 11746 reflections(SADABS);Rint 0.1369 before
correction and 0.0521 after.
;
_exptl_crystal_colour yellow
_exptl_crystal_density_diffrn 1.430
_exptl_crystal_density_method 'not measured'
_exptl_crystal_description plate
_exptl_crystal_F_000 1804
_exptl_crystal_size_max 0.36
_exptl_crystal_size_mid 0.32
_exptl_crystal_size_min 0.06
_refine_diff_density_max 1.798
_refine_diff_density_min -1.164
_refine_diff_density_rms 0.132
_refine_ls_extinction_method none
_refine_ls_goodness_of_fit_ref 0.932
_refine_ls_hydrogen_treatment constr
_refine_ls_matrix_type full
_refine_ls_number_parameters 841
_refine_ls_number_reflns 14208
_refine_ls_number_restraints 0
_refine_ls_restrained_S_all 0.932
_refine_ls_R_factor_all 0.0924
_refine_ls_R_factor_gt 0.0661
_refine_ls_shift/su_max 0.001
_refine_ls_shift/su_mean 0.000
_refine_ls_structure_factor_coef Fsqd
_refine_ls_weighting_details 'calc w=1/[\s^2^(Fo^2^)+(0.0885P)^2^+0.0000P] where P=(Fo^2^+2Fc^2^)/3'
_refine_ls_weighting_scheme calc
_refine_ls_wR_factor_gt 0.1530
_refine_ls_wR_factor_ref 0.1617
_reflns_number_gt 9530
_reflns_number_total 14208
_reflns_threshold_expression >2sigma(I)
_cod_data_source_file b709385c.txt
_cod_data_source_block 06058a
_cod_depositor_comments
;
The following automatic conversions were performed:
'_symmetry_cell_setting' value 'Triclinic' changed to 'triclinic'
according to '/home/saulius/struct/CIF-dictionaries/cif_core.dic'
dictionary named 'cif_core.dic' version 2.4.1 from 2010-06-29.

Automatic conversion script
Id: cif_fix_enum 1527 2010-12-29 10:47:43Z saulius 

The following automatic conversions were performed:

'_refine_ls_hydrogen_treatment' value 'constrained' was replaced with
the value 'constr' as specified in the replacement file
'src/cod-tools/trunk/data/replacement-values/replacement_values.lst'.

Automatic conversion script
Id: cif_fix_values 5376 2017-05-30 11:51:03Z andrius 
;
_cod_original_sg_symbol_H-M P-1
_cod_original_formula_sum 'C41 H40.50 Cl3 N6.50 O Zn2'
_cod_database_code 7006150

loop_
_symmetry_equiv_pos_as_xyz
'x, y, z'
'-x, -y, -z'

loop_
_atom_site_label
_atom_site_type_symbol
_atom_site_fract_x
_atom_site_fract_y
_atom_site_fract_z
_atom_site_U_iso_or_equiv
_atom_site_adp_type
_atom_site_occupancy
_atom_site_symmetry_multiplicity
_atom_site_calc_flag
_atom_site_refinement_flags
_atom_site_disorder_assembly
_atom_site_disorder_group
Zn1 Zn 0.86262(5) 0.15579(4) 0.47704(2) 0.02009(16) Uani 1 1 d . . .
Zn2 Zn 0.72272(5) 0.34324(4) 0.47799(2) 0.01967(16) Uani 1 1 d . . .
Cl1 Cl 0.89360(12) 0.31241(9) 0.43720(5) 0.0247(3) Uani 1 1 d . . .
Cl2 Cl 0.99505(12) 0.16377(10) 0.54115(5) 0.0300(3) Uani 1 1 d . . .
Cl3 Cl 0.56256(13) 0.28455(10) 0.42703(5) 0.0326(3) Uani 1 1 d . . .
O1 O 0.7351(3) 0.2160(2) 0.51070(13) 0.0211(8) Uani 1 1 d . . .
N1 N 0.8981(4) 0.0744(3) 0.40654(16) 0.0211(10) Uani 1 1 d . . .
N2 N 0.7411(4) 0.0209(3) 0.47721(16) 0.0198(10) Uani 1 1 d . . .
N3 N 0.7252(4) 0.4068(3) 0.55696(16) 0.0202(10) Uani 1 1 d . . .
N4 N 0.7527(4) 0.5012(3) 0.47110(16) 0.0183(9) Uani 1 1 d . . .
C1 C 0.9740(5) 0.1155(4) 0.3675(2) 0.0229(12) Uani 1 1 d . . .
C2 C 1.0929(5) 0.1262(4) 0.3745(2) 0.0240(12) Uani 1 1 d . . .
C3 C 1.1662(5) 0.1714(4) 0.3380(2) 0.0314(14) Uani 1 1 d . . .
H3 H 1.2480 0.1780 0.3415 0.038 Uiso 1 1 calc R . .
C4 C 1.1170(6) 0.2075(4) 0.2956(2) 0.0364(15) Uani 1 1 d . . .
H4 H 1.1659 0.2395 0.2707 0.044 Uiso 1 1 calc R . .
C5 C 0.9984(6) 0.1961(4) 0.2905(2) 0.0332(14) Uani 1 1 d . . .
H5 H 0.9669 0.2212 0.2619 0.040 Uiso 1 1 calc R . .
C6 C 0.9238(5) 0.1498(4) 0.3253(2) 0.0297(14) Uani 1 1 d . . .
C7 C 0.7943(5) 0.1356(4) 0.3186(2) 0.0368(15) Uani 1 1 d . . .
H7A H 0.7757 0.1696 0.2892 0.055 Uiso 1 1 calc R . .
H7B H 0.7627 0.1633 0.3506 0.055 Uiso 1 1 calc R . .
H7C H 0.7601 0.0645 0.3116 0.055 Uiso 1 1 calc R . .
C8 C 1.1436(5) 0.0854(4) 0.4193(2) 0.0294(13) Uani 1 1 d . . .
H8A H 1.1196 0.1158 0.4524 0.044 Uiso 1 1 calc R . .
H8B H 1.2286 0.1005 0.4181 0.044 Uiso 1 1 calc R . .
H8C H 1.1155 0.0132 0.4164 0.044 Uiso 1 1 calc R . .
C9 C 0.8430(5) -0.0165(4) 0.3993(2) 0.0229(12) Uani 1 1 d . . .
C10 C 0.8571(5) -0.0887(4) 0.3534(2) 0.0311(14) Uani 1 1 d . . .
H10A H 0.9149 -0.0560 0.3303 0.047 Uiso 1 1 calc R . .
H10B H 0.7824 -0.1119 0.3341 0.047 Uiso 1 1 calc R . .
H10C H 0.8831 -0.1455 0.3655 0.047 Uiso 1 1 calc R . .
C11 C 0.7555(5) -0.0503(4) 0.4394(2) 0.0216(12) Uani 1 1 d . . .
C12 C 0.6937(5) -0.1457(4) 0.4354(2) 0.0267(13) Uani 1 1 d . . .
H12 H 0.7083 -0.1948 0.4090 0.032 Uiso 1 1 calc R . .
C13 C 0.6078(5) -0.1679(4) 0.4718(2) 0.0295(14) Uani 1 1 d . . .
H13 H 0.5632 -0.2335 0.4709 0.035 Uiso 1 1 calc R . .
C14 C 0.5882(5) -0.0957(4) 0.5086(2) 0.0276(13) Uani 1 1 d . . .
H14 H 0.5264 -0.1103 0.5319 0.033 Uiso 1 1 calc R . .
C15 C 0.6580(4) 0.0004(4) 0.5126(2) 0.0214(12) Uani 1 1 d . . .
C16 C 0.6429(5) 0.0786(4) 0.55485(19) 0.0226(12) Uani 1 1 d . . .
C17 C 0.5804(5) 0.0470(4) 0.5986(2) 0.0312(14) Uani 1 1 d . . .
H17 H 0.5549 -0.0221 0.6007 0.037 Uiso 1 1 calc R . .
C18 C 0.5559(5) 0.1140(5) 0.6382(2) 0.0352(15) Uani 1 1 d . . .
H18 H 0.5112 0.0910 0.6666 0.042 Uiso 1 1 calc R . .
C19 C 0.5957(5) 0.2139(4) 0.6368(2) 0.0296(14) Uani 1 1 d . . .
H19 H 0.5778 0.2596 0.6643 0.035 Uiso 1 1 calc R . .
C20 C 0.6633(4) 0.2501(4) 0.59511(19) 0.0202(12) Uani 1 1 d . . .
C21 C 0.6809(4) 0.1818(4) 0.55205(19) 0.0221(12) Uani 1 1 d . . .
C22 C 0.7133(4) 0.3569(4) 0.5994(2) 0.0227(12) Uani 1 1 d . . .
C23 C 0.7477(5) 0.4089(4) 0.6495(2) 0.0270(13) Uani 1 1 d . . .
H23 H 0.7430 0.3735 0.6793 0.032 Uiso 1 1 calc R . .
C24 C 0.7877(5) 0.5094(4) 0.6553(2) 0.0265(13) Uani 1 1 d . . .
H24 H 0.8106 0.5440 0.6889 0.032 Uiso 1 1 calc R . .
C25 C 0.7943(5) 0.5607(4) 0.6115(2) 0.0260(13) Uani 1 1 d . . .
H25 H 0.8197 0.6308 0.6147 0.031 Uiso 1 1 calc R . .
C26 C 0.7631(4) 0.5068(4) 0.5635(2) 0.0198(12) Uani 1 1 d . . .
C27 C 0.7662(4) 0.5569(4) 0.5148(2) 0.0210(12) Uani 1 1 d . . .
C28 C 0.7817(5) 0.6682(4) 0.5216(2) 0.0286(13) Uani 1 1 d . . .
H28A H 0.7844 0.6925 0.4872 0.043 Uiso 1 1 calc R . .
H28B H 0.8544 0.6976 0.5413 0.043 Uiso 1 1 calc R . .
H28C H 0.7163 0.6870 0.5406 0.043 Uiso 1 1 calc R . .
C29 C 0.7546(5) 0.5483(4) 0.42310(19) 0.0187(11) Uani 1 1 d . . .
C30 C 0.8621(5) 0.5817(4) 0.4013(2) 0.0215(12) Uani 1 1 d . . .
C31 C 0.8595(6) 0.6265(4) 0.3549(2) 0.0343(15) Uani 1 1 d . . .
H31 H 0.9306 0.6506 0.3388 0.041 Uiso 1 1 calc R . .
C32 C 0.7588(6) 0.6361(4) 0.3326(2) 0.0372(16) Uani 1 1 d . . .
H32 H 0.7601 0.6649 0.3007 0.045 Uiso 1 1 calc R . .
C33 C 0.6545(6) 0.6050(4) 0.3551(2) 0.0345(15) Uani 1 1 d . . .
H33 H 0.5845 0.6131 0.3390 0.041 Uiso 1 1 calc R . .
C34 C 0.6506(5) 0.5611(4) 0.4021(2) 0.0255(13) Uani 1 1 d . . .
C35 C 0.5373(5) 0.5334(5) 0.4287(2) 0.0366(15) Uani 1 1 d . . .
H35A H 0.5281 0.4656 0.4381 0.055 Uiso 1 1 calc R . .
H35B H 0.4730 0.5371 0.4050 0.055 Uiso 1 1 calc R . .
H35C H 0.5369 0.5796 0.4604 0.055 Uiso 1 1 calc R . .
C36 C 0.9741(5) 0.5736(4) 0.4265(2) 0.0330(14) Uani 1 1 d . . .
H36A H 0.9798 0.6061 0.4624 0.049 Uiso 1 1 calc R . .
H36B H 1.0391 0.6060 0.4068 0.049 Uiso 1 1 calc R . .
H36C H 0.9768 0.5033 0.4267 0.049 Uiso 1 1 calc R . .
Zn1A Zn 0.25433(6) 0.68520(5) 0.94721(2) 0.02740(18) Uani 1 1 d . . .
Zn2A Zn 0.39826(6) 0.59929(5) 0.85023(2) 0.02624(17) Uani 1 1 d . . .
Cl1A Cl 0.42235(14) 0.75873(11) 0.89649(6) 0.0373(4) Uani 1 1 d . . .
Cl2A Cl 0.11851(14) 0.77648(12) 0.94034(7) 0.0452(4) Uani 1 1 d . . .
Cl3A Cl 0.46433(16) 0.49112(13) 0.89383(6) 0.0496(5) Uani 1 1 d . . .
O1A O 0.2374(3) 0.5875(3) 0.88318(14) 0.0288(9) Uani 1 1 d . . .
N1A N 0.3436(4) 0.7228(3) 1.02044(18) 0.0296(11) Uani 1 1 d . . .
N2A N 0.1946(4) 0.5552(3) 0.98467(17) 0.0254(11) Uani 1 1 d . . .
N3A N 0.2949(4) 0.5734(3) 0.77952(17) 0.0252(11) Uani 1 1 d . . .
N4A N 0.5247(4) 0.6311(3) 0.79163(17) 0.0260(11) Uani 1 1 d . . .
C1A C 0.4290(6) 0.8124(4) 1.0353(2) 0.0326(14) Uani 1 1 d . . .
C2A C 0.5450(6) 0.8078(5) 1.0277(2) 0.0416(17) Uani 1 1 d . . .
C3A C 0.6280(6) 0.8958(6) 1.0412(3) 0.0524(19) Uani 1 1 d . . .
H3A H 0.7083 0.8949 1.0382 0.063 Uiso 1 1 calc R . .
C4A C 0.5950(8) 0.9842(6) 1.0587(3) 0.058(2) Uani 1 1 d . . .
H4A H 0.6517 1.0441 1.0654 0.069 Uiso 1 1 calc R . .
C5A C 0.4801(7) 0.9844(5) 1.0664(3) 0.054(2) Uani 1 1 d . . .
H5A H 0.4588 1.0443 1.0806 0.064 Uiso 1 1 calc R . .
C6A C 0.3929(6) 0.8995(5) 1.0542(2) 0.0407(16) Uani 1 1 d . . .
C7A C 0.2677(7) 0.9005(5) 1.0636(3) 0.060(2) Uani 1 1 d . . .
H7A1 H 0.2439 0.8683 1.0949 0.090 Uiso 1 1 calc R . .
H7A2 H 0.2200 0.8645 1.0334 0.090 Uiso 1 1 calc R . .
H7A3 H 0.2572 0.9693 1.0686 0.090 Uiso 1 1 calc R . .
C8A C 0.5838(6) 0.7128(5) 1.0091(3) 0.0504(18) Uani 1 1 d . . .
H8A1 H 0.5651 0.6659 1.0351 0.076 Uiso 1 1 calc R . .
H8A2 H 0.6679 0.7272 1.0043 0.076 Uiso 1 1 calc R . .
H8A3 H 0.5435 0.6837 0.9758 0.076 Uiso 1 1 calc R . .
C9A C 0.3122(5) 0.6621(4) 1.0537(2) 0.0303(14) Uani 1 1 d . . .
C10A C 0.3514(6) 0.6813(5) 1.1110(2) 0.0380(15) Uani 1 1 d . . .
H10D H 0.3946 0.7499 1.1188 0.057 Uiso 1 1 calc R . .
H10E H 0.4016 0.6356 1.1183 0.057 Uiso 1 1 calc R . .
H10F H 0.2831 0.6707 1.1329 0.057 Uiso 1 1 calc R . .
C11A C 0.2359(5) 0.5656(4) 1.0358(2) 0.0276(13) Uani 1 1 d . . .
C12A C 0.2137(6) 0.4879(5) 1.0656(2) 0.0394(16) Uani 1 1 d . . .
H12A H 0.2436 0.4957 1.1005 0.047 Uiso 1 1 calc R . .
C13A C 0.1473(6) 0.3981(5) 1.0439(2) 0.0464(18) Uani 1 1 d . . .
H13A H 0.1296 0.3441 1.0643 0.056 Uiso 1 1 calc R . .
C14A C 0.1071(5) 0.3869(4) 0.9930(2) 0.0367(15) Uani 1 1 d . . .
H14A H 0.0626 0.3248 0.9778 0.044 Uiso 1 1 calc R . .
C15A C 0.1320(5) 0.4676(4) 0.9637(2) 0.0272(13) Uani 1 1 d . . .
C16A C 0.0929(5) 0.4523(4) 0.9075(2) 0.0270(13) Uani 1 1 d . . .
C17A C 0.0017(5) 0.3744(4) 0.8905(2) 0.0316(14) Uani 1 1 d . . .
H17A H -0.0397 0.3365 0.9154 0.038 Uiso 1 1 calc R . .
C18A C -0.0312(5) 0.3501(5) 0.8377(2) 0.0378(15) Uani 1 1 d . . .
H18A H -0.0944 0.2966 0.8270 0.045 Uiso 1 1 calc R . .
C19A C 0.0295(5) 0.4052(4) 0.8011(2) 0.0293(14) Uani 1 1 d . . .
H19A H 0.0095 0.3879 0.7650 0.035 Uiso 1 1 calc R . .
C20A C 0.1179(5) 0.4842(4) 0.8166(2) 0.0241(12) Uani 1 1 d . . .
C21A C 0.1519(5) 0.5109(4) 0.8703(2) 0.0247(13) Uani 1 1 d . . .
C22A C 0.1782(5) 0.5438(4) 0.7763(2) 0.0231(12) Uani 1 1 d . . .
C23A C 0.1160(5) 0.5643(4) 0.7337(2) 0.0268(13) Uani 1 1 d . . .
H23A H 0.0336 0.5456 0.7318 0.032 Uiso 1 1 calc R . .
C24A C 0.1748(5) 0.6120(4) 0.6940(2) 0.0291(14) Uani 1 1 d . . .
H24A H 0.1329 0.6271 0.6653 0.035 Uiso 1 1 calc R . .
C25A C 0.2946(5) 0.6373(4) 0.6968(2) 0.0261(13) Uani 1 1 d . . .
H25A H 0.3365 0.6675 0.6694 0.031 Uiso 1 1 calc R . .
C26A C 0.3532(5) 0.6177(4) 0.7406(2) 0.0255(13) Uani 1 1 d . . .
C27A C 0.4811(5) 0.6377(4) 0.7465(2) 0.0242(12) Uani 1 1 d . . .
C28A C 0.5521(5) 0.6594(5) 0.6993(2) 0.0342(15) Uani 1 1 d . . .
H28D H 0.5457 0.7247 0.6896 0.051 Uiso 1 1 calc R . .
H28E H 0.5233 0.6083 0.6701 0.051 Uiso 1 1 calc R . .
H28F H 0.6337 0.6594 0.7074 0.051 Uiso 1 1 calc R . .
C29A C 0.6452(5) 0.6313(5) 0.7995(2) 0.0313(14) Uani 1 1 d . . .
C30A C 0.7234(5) 0.7184(5) 0.8203(2) 0.0381(16) Uani 1 1 d . . .
C31A C 0.8388(6) 0.7111(6) 0.8300(2) 0.0463(18) Uani 1 1 d . . .
H31A H 0.8938 0.7684 0.8442 0.056 Uiso 1 1 calc R . .
C32A C 0.8731(6) 0.6224(7) 0.8194(3) 0.053(2) Uani 1 1 d . . .
H32A H 0.9518 0.6194 0.8262 0.064 Uiso 1 1 calc R . .
C33A C 0.7961(6) 0.5375(6) 0.7992(2) 0.0431(17) Uani 1 1 d . . .
H33A H 0.8218 0.4768 0.7920 0.052 Uiso 1 1 calc R . .
C34A C 0.6806(5) 0.5411(5) 0.7892(2) 0.0357(15) Uani 1 1 d . . .
C35A C 0.5970(6) 0.4484(5) 0.7674(2) 0.0410(17) Uani 1 1 d . . .
H35D H 0.6383 0.3936 0.7613 0.061 Uiso 1 1 calc R . .
H35E H 0.5624 0.4592 0.7343 0.061 Uiso 1 1 calc R . .
H35F H 0.5354 0.4316 0.7922 0.061 Uiso 1 1 calc R . .
C36A C 0.6864(6) 0.8160(5) 0.8295(3) 0.0495(18) Uani 1 1 d . . .
H36D H 0.7505 0.8664 0.8466 0.074 Uiso 1 1 calc R . .
H36E H 0.6190 0.8094 0.8519 0.074 Uiso 1 1 calc R . .
H36F H 0.6655 0.8361 0.7960 0.074 Uiso 1 1 calc R . .

loop_
_atom_site_aniso_label
_atom_site_aniso_U_11
_atom_site_aniso_U_22
_atom_site_aniso_U_33
_atom_site_aniso_U_23
_atom_site_aniso_U_13
_atom_site_aniso_U_12
Zn1 0.0248(4) 0.0212(3) 0.0126(3) -0.0013(2) 0.0034(3) 0.0026(3)
Zn2 0.0271(4) 0.0229(3) 0.0084(3) -0.0006(2) 0.0034(2) 0.0047(3)
Cl1 0.0334(8) 0.0248(7) 0.0173(7) 0.0029(5) 0.0093(6) 0.0083(6)
Cl2 0.0330(8) 0.0319(8) 0.0226(8) 0.0028(6) -0.0046(6) 0.0011(6)
Cl3 0.0376(9) 0.0343(8) 0.0211(8) 0.0046(6) -0.0046(6) -0.0041(7)
O1 0.029(2) 0.027(2) 0.0099(19) 0.0061(15) 0.0121(15) 0.0072(17)
N1 0.023(2) 0.026(3) 0.014(2) 0.0045(19) 0.0053(19) 0.004(2)
N2 0.022(2) 0.018(2) 0.016(2) 0.0009(18) -0.0008(19) -0.0007(19)
N3 0.027(3) 0.027(3) 0.006(2) -0.0009(18) 0.0032(18) 0.007(2)
N4 0.021(2) 0.024(2) 0.010(2) 0.0021(18) 0.0050(18) 0.0054(19)
C1 0.033(3) 0.017(3) 0.019(3) 0.000(2) 0.009(2) 0.006(2)
C2 0.033(3) 0.023(3) 0.014(3) -0.008(2) 0.002(2) 0.006(2)
C3 0.036(4) 0.034(3) 0.023(3) -0.002(3) 0.008(3) 0.007(3)
C4 0.053(4) 0.040(4) 0.014(3) 0.003(3) 0.019(3) 0.003(3)
C5 0.050(4) 0.036(3) 0.013(3) 0.000(3) 0.004(3) 0.010(3)
C6 0.043(4) 0.026(3) 0.018(3) -0.008(2) 0.001(3) 0.008(3)
C7 0.043(4) 0.035(4) 0.032(4) 0.009(3) -0.003(3) 0.007(3)
C8 0.037(4) 0.027(3) 0.025(3) 0.002(3) 0.004(3) 0.009(3)
C9 0.032(3) 0.027(3) 0.010(3) 0.000(2) 0.002(2) 0.008(3)
C10 0.046(4) 0.024(3) 0.022(3) -0.003(2) 0.002(3) 0.005(3)
C11 0.025(3) 0.024(3) 0.015(3) -0.001(2) -0.002(2) 0.005(2)
C12 0.029(3) 0.027(3) 0.024(3) 0.001(2) 0.002(3) 0.006(3)
C13 0.027(3) 0.023(3) 0.036(4) 0.007(3) -0.003(3) -0.001(3)
C14 0.026(3) 0.034(3) 0.022(3) 0.007(3) 0.003(2) 0.002(3)
C15 0.021(3) 0.027(3) 0.016(3) 0.003(2) 0.000(2) 0.005(2)
C16 0.024(3) 0.035(3) 0.009(3) 0.001(2) 0.002(2) 0.006(3)
C17 0.036(4) 0.037(3) 0.021(3) 0.012(3) 0.007(3) 0.004(3)
C18 0.045(4) 0.046(4) 0.017(3) 0.012(3) 0.018(3) 0.010(3)
C19 0.036(4) 0.040(4) 0.011(3) 0.001(2) 0.013(2) 0.006(3)
C20 0.025(3) 0.029(3) 0.006(3) 0.003(2) 0.004(2) 0.006(2)
C21 0.023(3) 0.035(3) 0.009(3) 0.002(2) 0.004(2) 0.009(3)
C22 0.021(3) 0.039(3) 0.012(3) 0.004(2) 0.011(2) 0.014(3)
C23 0.032(3) 0.044(4) 0.006(3) 0.002(2) 0.009(2) 0.011(3)
C24 0.036(3) 0.038(3) 0.004(3) -0.008(2) 0.003(2) 0.011(3)
C25 0.030(3) 0.033(3) 0.015(3) -0.004(2) 0.007(2) 0.009(3)
C26 0.019(3) 0.028(3) 0.014(3) 0.002(2) 0.005(2) 0.009(2)
C27 0.018(3) 0.027(3) 0.018(3) 0.000(2) 0.005(2) 0.006(2)
C28 0.040(4) 0.027(3) 0.019(3) 0.003(2) 0.002(3) 0.005(3)
C29 0.028(3) 0.014(3) 0.013(3) -0.004(2) 0.002(2) 0.003(2)
C30 0.030(3) 0.017(3) 0.016(3) -0.006(2) 0.006(2) 0.004(2)
C31 0.051(4) 0.026(3) 0.022(3) -0.002(3) 0.013(3) 0.002(3)
C32 0.064(5) 0.031(3) 0.017(3) 0.001(3) 0.003(3) 0.008(3)
C33 0.056(4) 0.028(3) 0.019(3) -0.005(3) -0.015(3) 0.012(3)
C34 0.032(3) 0.025(3) 0.020(3) -0.003(2) 0.001(2) 0.008(3)
C35 0.029(3) 0.042(4) 0.040(4) -0.001(3) 0.003(3) 0.013(3)
C36 0.026(3) 0.035(3) 0.037(4) 0.000(3) 0.010(3) 0.006(3)
Zn1A 0.0372(4) 0.0299(4) 0.0128(3) -0.0025(3) 0.0060(3) 0.0042(3)
Zn2A 0.0326(4) 0.0359(4) 0.0094(3) 0.0002(3) 0.0050(3) 0.0064(3)
Cl1A 0.0430(9) 0.0353(8) 0.0254(8) -0.0074(6) 0.0140(7) -0.0060(7)
Cl2A 0.0441(10) 0.0433(9) 0.0500(11) 0.0037(8) 0.0069(8) 0.0142(8)
Cl3A 0.0750(13) 0.0590(11) 0.0249(9) 0.0145(8) 0.0088(8) 0.0323(10)
O1A 0.035(2) 0.034(2) 0.010(2) -0.0027(16) 0.0051(17) -0.0051(19)
N1A 0.038(3) 0.034(3) 0.016(3) -0.003(2) 0.006(2) 0.007(2)
N2A 0.032(3) 0.031(3) 0.014(2) 0.005(2) 0.008(2) 0.006(2)
N3A 0.034(3) 0.030(3) 0.013(2) -0.001(2) 0.004(2) 0.010(2)
N4A 0.030(3) 0.036(3) 0.012(2) 0.000(2) 0.004(2) 0.006(2)
C1A 0.047(4) 0.034(3) 0.011(3) -0.002(2) 0.000(3) -0.001(3)
C2A 0.054(5) 0.046(4) 0.019(3) 0.002(3) -0.007(3) -0.005(3)
C3A 0.048(4) 0.068(5) 0.034(4) 0.011(4) -0.005(3) -0.007(4)
C4A 0.075(6) 0.046(5) 0.040(5) -0.003(4) -0.015(4) -0.012(4)
C5A 0.082(6) 0.044(4) 0.031(4) -0.001(3) -0.003(4) 0.007(4)
C6A 0.064(5) 0.039(4) 0.016(3) -0.004(3) -0.001(3) 0.006(3)
C7A 0.081(6) 0.050(5) 0.046(5) -0.014(4) -0.008(4) 0.018(4)
C8A 0.051(5) 0.060(5) 0.039(4) -0.001(4) 0.002(3) 0.011(4)
C9A 0.037(4) 0.043(4) 0.012(3) -0.002(3) 0.007(3) 0.014(3)
C10A 0.050(4) 0.046(4) 0.016(3) -0.003(3) 0.003(3) 0.007(3)
C11A 0.030(3) 0.035(3) 0.014(3) -0.001(2) 0.012(2) 0.002(3)
C12A 0.050(4) 0.045(4) 0.019(3) 0.005(3) 0.003(3) 0.002(3)
C13A 0.064(5) 0.049(4) 0.023(4) 0.011(3) 0.005(3) 0.001(4)
C14A 0.041(4) 0.035(4) 0.029(4) 0.003(3) 0.005(3) -0.004(3)
C15A 0.028(3) 0.035(3) 0.018(3) -0.003(2) 0.009(2) 0.007(3)
C16A 0.033(3) 0.027(3) 0.021(3) 0.000(2) 0.010(3) 0.009(3)
C17A 0.033(3) 0.036(3) 0.025(3) 0.004(3) 0.009(3) 0.004(3)
C18A 0.032(4) 0.046(4) 0.028(4) -0.003(3) 0.001(3) -0.005(3)
C19A 0.034(3) 0.040(4) 0.010(3) -0.006(2) 0.002(2) 0.004(3)
C20A 0.032(3) 0.026(3) 0.014(3) -0.001(2) 0.005(2) 0.006(3)
C21A 0.028(3) 0.028(3) 0.017(3) 0.000(2) 0.009(2) 0.004(3)
C22A 0.029(3) 0.033(3) 0.007(3) -0.003(2) 0.007(2) 0.007(3)
C23A 0.031(3) 0.035(3) 0.014(3) -0.001(2) 0.001(2) 0.008(3)
C24A 0.047(4) 0.032(3) 0.008(3) -0.001(2) 0.001(3) 0.010(3)
C25A 0.039(4) 0.027(3) 0.011(3) 0.004(2) 0.001(2) 0.004(3)
C26A 0.038(4) 0.028(3) 0.009(3) -0.001(2) 0.006(2) 0.005(3)
C27A 0.037(3) 0.028(3) 0.007(3) -0.004(2) 0.005(2) 0.006(3)
C28A 0.037(4) 0.052(4) 0.013(3) 0.009(3) 0.008(3) 0.005(3)
C29A 0.029(3) 0.058(4) 0.010(3) 0.010(3) 0.013(2) 0.012(3)
C30A 0.037(4) 0.062(4) 0.012(3) 0.009(3) 0.009(3) 0.002(3)
C31A 0.040(4) 0.084(5) 0.014(3) 0.010(3) 0.009(3) 0.008(4)
C32A 0.038(4) 0.112(7) 0.020(4) 0.026(4) 0.012(3) 0.030(5)
C33A 0.047(4) 0.076(5) 0.015(3) 0.010(3) 0.013(3) 0.029(4)
C34A 0.044(4) 0.063(4) 0.008(3) 0.009(3) 0.011(3) 0.026(3)
C35A 0.053(4) 0.061(4) 0.017(3) 0.003(3) 0.009(3) 0.031(4)
C36A 0.043(4) 0.054(5) 0.044(5) 0.001(3) 0.006(3) -0.002(4)

loop_
_atom_type_symbol
_atom_type_description
_atom_type_scat_dispersion_real
_atom_type_scat_dispersion_imag
_atom_type_scat_source
C C 0.0033 0.0016 'International Tables Vol C Tables 4.2.6.8 and 6.1.1.4'
H H 0.0000 0.0000 'International Tables Vol C Tables 4.2.6.8 and 6.1.1.4'
N N 0.0061 0.0033 'International Tables Vol C Tables 4.2.6.8 and 6.1.1.4'
O O 0.0106 0.0060 'International Tables Vol C Tables 4.2.6.8 and 6.1.1.4'
Cl Cl 0.1484 0.1585 'International Tables Vol C Tables 4.2.6.8 and 6.1.1.4'
Zn Zn 0.2839 1.4301 'International Tables Vol C Tables 4.2.6.8 and 6.1.1.4'

loop_
_geom_angle_atom_site_label_1
_geom_angle_atom_site_label_2
_geom_angle_atom_site_label_3
_geom_angle
_geom_angle_site_symmetry_1
_geom_angle_site_symmetry_3
_geom_angle_publ_flag
O1 Zn1 N2 83.90(16) . . ?
O1 Zn1 N1 140.66(16) . . ?
N2 Zn1 N1 77.96(17) . . ?
O1 Zn1 Cl2 105.33(11) . . ?
N2 Zn1 Cl2 107.75(12) . . ?
N1 Zn1 Cl2 113.34(13) . . ?
O1 Zn1 Cl1 80.25(10) . . ?
N2 Zn1 Cl1 140.93(12) . . ?
N1 Zn1 Cl1 92.29(12) . . ?
Cl2 Zn1 Cl1 110.82(5) . . ?
O1 Zn2 N3 83.92(15) . . ?
O1 Zn2 N4 157.12(15) . . ?
N3 Zn2 N4 77.25(16) . . ?
O1 Zn2 Cl3 99.51(11) . . ?
N3 Zn2 Cl3 125.34(13) . . ?
N4 Zn2 Cl3 101.94(12) . . ?
O1 Zn2 Cl1 81.61(10) . . ?
N3 Zn2 Cl1 121.83(12) . . ?
N4 Zn2 Cl1 97.29(11) . . ?
Cl3 Zn2 Cl1 112.56(6) . . ?
Zn2 Cl1 Zn1 87.50(5) . . ?
C21 O1 Zn1 121.8(3) . . ?
C21 O1 Zn2 127.8(3) . . ?
Zn1 O1 Zn2 109.89(15) . . ?
C9 N1 C1 120.4(4) . . ?
C9 N1 Zn1 115.1(3) . . ?
C1 N1 Zn1 124.4(3) . . ?
C11 N2 C15 119.8(4) . . ?
C11 N2 Zn1 114.1(3) . . ?
C15 N2 Zn1 126.0(4) . . ?
C22 N3 C26 119.1(4) . . ?
C22 N3 Zn2 126.2(3) . . ?
C26 N3 Zn2 113.5(3) . . ?
C27 N4 C29 118.2(4) . . ?
C27 N4 Zn2 114.6(3) . . ?
C29 N4 Zn2 127.1(3) . . ?
C2 C1 C6 122.6(5) . . ?
C2 C1 N1 119.4(5) . . ?
C6 C1 N1 117.8(5) . . ?
C1 C2 C3 119.0(5) . . ?
C1 C2 C8 121.2(5) . . ?
C3 C2 C8 119.8(5) . . ?
C2 C3 C4 119.1(6) . . ?
C2 C3 H3 120.5 . . ?
C4 C3 H3 120.5 . . ?
C5 C4 C3 119.9(5) . . ?
C5 C4 H4 120.1 . . ?
C3 C4 H4 120.1 . . ?
C4 C5 C6 122.4(6) . . ?
C4 C5 H5 118.8 . . ?
C6 C5 H5 118.8 . . ?
C5 C6 C1 117.1(6) . . ?
C5 C6 C7 121.9(5) . . ?
C1 C6 C7 121.0(5) . . ?
C6 C7 H7A 109.5 . . ?
C6 C7 H7B 109.5 . . ?
H7A C7 H7B 109.5 . . ?
C6 C7 H7C 109.5 . . ?
H7A C7 H7C 109.5 . . ?
H7B C7 H7C 109.5 . . ?
C2 C8 H8A 109.5 . . ?
C2 C8 H8B 109.5 . . ?
H8A C8 H8B 109.5 . . ?
C2 C8 H8C 109.5 . . ?
H8A C8 H8C 109.5 . . ?
H8B C8 H8C 109.5 . . ?
N1 C9 C10 124.5(5) . . ?
N1 C9 C11 116.9(5) . . ?
C10 C9 C11 118.6(5) . . ?
C9 C10 H10A 109.5 . . ?
C9 C10 H10B 109.5 . . ?
H10A C10 H10B 109.5 . . ?
C9 C10 H10C 109.5 . . ?
H10A C10 H10C 109.5 . . ?
H10B C10 H10C 109.5 . . ?
N2 C11 C12 123.7(5) . . ?
N2 C11 C9 115.0(4) . . ?
C12 C11 C9 121.2(5) . . ?
C11 C12 C13 117.0(5) . . ?
C11 C12 H12 121.5 . . ?
C13 C12 H12 121.5 . . ?
C14 C13 C12 120.0(5) . . ?
C14 C13 H13 120.0 . . ?
C12 C13 H13 120.0 . . ?
C13 C14 C15 120.8(5) . . ?
C13 C14 H14 119.6 . . ?
C15 C14 H14 119.6 . . ?
N2 C15 C14 118.5(5) . . ?
N2 C15 C16 119.9(5) . . ?
C14 C15 C16 121.6(5) . . ?
C17 C16 C21 118.9(5) . . ?
C17 C16 C15 117.1(5) . . ?
C21 C16 C15 123.9(5) . . ?
C18 C17 C16 121.4(5) . . ?
C18 C17 H17 119.3 . . ?
C16 C17 H17 119.3 . . ?
C19 C18 C17 120.2(5) . . ?
C19 C18 H18 119.9 . . ?
C17 C18 H18 119.9 . . ?
C18 C19 C20 121.0(5) . . ?
C18 C19 H19 119.5 . . ?
C20 C19 H19 119.5 . . ?
C19 C20 C21 119.0(5) . . ?
C19 C20 C22 117.6(5) . . ?
C21 C20 C22 123.5(4) . . ?
O1 C21 C16 121.6(5) . . ?
O1 C21 C20 119.3(5) . . ?
C16 C21 C20 119.1(5) . . ?
N3 C22 C23 119.5(5) . . ?
N3 C22 C20 121.4(5) . . ?
C23 C22 C20 119.0(5) . . ?
C24 C23 C22 120.5(5) . . ?
C24 C23 H23 119.7 . . ?
C22 C23 H23 119.7 . . ?
C23 C24 C25 119.3(5) . . ?
C23 C24 H24 120.3 . . ?
C25 C24 H24 120.3 . . ?
C26 C25 C24 118.2(5) . . ?
C26 C25 H25 120.9 . . ?
C24 C25 H25 120.9 . . ?
N3 C26 C25 123.2(5) . . ?
N3 C26 C27 115.5(4) . . ?
C25 C26 C27 121.2(5) . . ?
N4 C27 C26 117.3(5) . . ?
N4 C27 C28 125.8(5) . . ?
C26 C27 C28 116.9(5) . . ?
C27 C28 H28A 109.5 . . ?
C27 C28 H28B 109.5 . . ?
H28A C28 H28B 109.5 . . ?
C27 C28 H28C 109.5 . . ?
H28A C28 H28C 109.5 . . ?
H28B C28 H28C 109.5 . . ?
C34 C29 C30 122.8(5) . . ?
C34 C29 N4 118.7(5) . . ?
C30 C29 N4 118.4(5) . . ?
C29 C30 C31 116.3(5) . . ?
C29 C30 C36 122.2(5) . . ?
C31 C30 C36 121.4(5) . . ?
C32 C31 C30 121.7(6) . . ?
C32 C31 H31 119.1 . . ?
C30 C31 H31 119.1 . . ?
C31 C32 C33 121.1(6) . . ?
C31 C32 H32 119.4 . . ?
C33 C32 H32 119.4 . . ?
C32 C33 C34 120.3(6) . . ?
C32 C33 H33 119.9 . . ?
C34 C33 H33 119.9 . . ?
C29 C34 C33 117.6(5) . . ?
C29 C34 C35 122.1(5) . . ?
C33 C34 C35 120.3(5) . . ?
C34 C35 H35A 109.5 . . ?
C34 C35 H35B 109.5 . . ?
H35A C35 H35B 109.5 . . ?
C34 C35 H35C 109.5 . . ?
H35A C35 H35C 109.5 . . ?
H35B C35 H35C 109.5 . . ?
C30 C36 H36A 109.5 . . ?
C30 C36 H36B 109.5 . . ?
H36A C36 H36B 109.5 . . ?
C30 C36 H36C 109.5 . . ?
H36A C36 H36C 109.5 . . ?
H36B C36 H36C 109.5 . . ?
O1A Zn1A N1A 141.99(17) . . ?
O1A Zn1A N2A 82.94(16) . . ?
N1A Zn1A N2A 78.10(18) . . ?
O1A Zn1A Cl2A 107.00(13) . . ?
N1A Zn1A Cl2A 110.70(14) . . ?
N2A Zn1A Cl2A 113.16(13) . . ?
O1A Zn1A Cl1A 78.47(11) . . ?
N1A Zn1A Cl1A 94.91(14) . . ?
N2A Zn1A Cl1A 139.15(13) . . ?
Cl2A Zn1A Cl1A 106.99(7) . . ?
O1A Zn2A N3A 82.05(16) . . ?
O1A Zn2A N4A 156.24(16) . . ?
N3A Zn2A N4A 76.88(17) . . ?
O1A Zn2A Cl3A 98.13(12) . . ?
N3A Zn2A Cl3A 129.18(13) . . ?
N4A Zn2A Cl3A 103.63(13) . . ?
O1A Zn2A Cl1A 80.40(11) . . ?
N3A Zn2A Cl1A 116.38(13) . . ?
N4A Zn2A Cl1A 99.18(13) . . ?
Cl3A Zn2A Cl1A 113.66(7) . . ?
Zn2A Cl1A Zn1A 85.43(5) . . ?
C21A O1A Zn1A 127.6(3) . . ?
C21A O1A Zn2A 122.3(3) . . ?
Zn1A O1A Zn2A 107.84(17) . . ?
C9A N1A C1A 119.7(5) . . ?
C9A N1A Zn1A 115.1(4) . . ?
C1A N1A Zn1A 125.1(4) . . ?
C15A N2A C11A 119.4(5) . . ?
C15A N2A Zn1A 128.1(4) . . ?
C11A N2A Zn1A 112.3(4) . . ?
C22A N3A C26A 120.7(5) . . ?
C22A N3A Zn2A 125.0(3) . . ?
C26A N3A Zn2A 111.5(4) . . ?
C27A N4A C29A 122.0(5) . . ?
C27A N4A Zn2A 114.2(4) . . ?
C29A N4A Zn2A 123.2(3) . . ?
C2A C1A C6A 123.3(6) . . ?
C2A C1A N1A 117.0(5) . . ?
C6A C1A N1A 119.6(6) . . ?
C1A C2A C3A 116.9(7) . . ?
C1A C2A C8A 123.0(6) . . ?
C3A C2A C8A 119.9(7) . . ?
C4A C3A C2A 121.2(7) . . ?
C4A C3A H3A 119.4 . . ?
C2A C3A H3A 119.4 . . ?
C5A C4A C3A 119.5(7) . . ?
C5A C4A H4A 120.3 . . ?
C3A C4A H4A 120.3 . . ?
C4A C5A C6A 122.3(7) . . ?
C4A C5A H5A 118.9 . . ?
C6A C5A H5A 118.9 . . ?
C5A C6A C1A 116.7(7) . . ?
C5A C6A C7A 121.6(6) . . ?
C1A C6A C7A 121.6(6) . . ?
C6A C7A H7A1 109.5 . . ?
C6A C7A H7A2 109.5 . . ?
H7A1 C7A H7A2 109.5 . . ?
C6A C7A H7A3 109.5 . . ?
H7A1 C7A H7A3 109.5 . . ?
H7A2 C7A H7A3 109.5 . . ?
C2A C8A H8A1 109.5 . . ?
C2A C8A H8A2 109.5 . . ?
H8A1 C8A H8A2 109.5 . . ?
C2A C8A H8A3 109.5 . . ?
H8A1 C8A H8A3 109.5 . . ?
H8A2 C8A H8A3 109.5 . . ?
N1A C9A C11A 118.5(5) . . ?
N1A C9A C10A 124.2(6) . . ?
C11A C9A C10A 117.4(5) . . ?
C9A C10A H10D 109.5 . . ?
C9A C10A H10E 109.5 . . ?
H10D C10A H10E 109.5 . . ?
C9A C10A H10F 109.5 . . ?
H10D C10A H10F 109.5 . . ?
H10E C10A H10F 109.5 . . ?
C12A C11A N2A 121.3(5) . . ?
C12A C11A C9A 123.4(5) . . ?
N2A C11A C9A 115.1(5) . . ?
C11A C12A C13A 119.0(6) . . ?
C11A C12A H12A 120.5 . . ?
C13A C12A H12A 120.5 . . ?
C14A C13A C12A 120.0(6) . . ?
C14A C13A H13A 120.0 . . ?
C12A C13A H13A 120.0 . . ?
C13A C14A C15A 119.5(6) . . ?
C13A C14A H14A 120.3 . . ?
C15A C14A H14A 120.3 . . ?
N2A C15A C14A 120.8(5) . . ?
N2A C15A C16A 120.6(5) . . ?
C14A C15A C16A 118.6(5) . . ?
C17A C16A C21A 118.8(5) . . ?
C17A C16A C15A 119.4(5) . . ?
C21A C16A C15A 121.7(5) . . ?
C16A C17A C18A 122.0(5) . . ?
C16A C17A H17A 119.0 . . ?
C18A C17A H17A 119.0 . . ?
C19A C18A C17A 119.1(6) . . ?
C19A C18A H18A 120.4 . . ?
C17A C18A H18A 120.4 . . ?
C20A C19A C18A 120.5(5) . . ?
C20A C19A H19A 119.7 . . ?
C18A C19A H19A 119.7 . . ?
C19A C20A C21A 121.2(5) . . ?
C19A C20A C22A 118.9(5) . . ?
C21A C20A C22A 119.9(5) . . ?
O1A C21A C16A 122.9(5) . . ?
O1A C21A C20A 118.8(5) . . ?
C16A C21A C20A 118.3(5) . . ?
N3A C22A C23A 119.7(5) . . ?
N3A C22A C20A 119.4(5) . . ?
C23A C22A C20A 120.8(5) . . ?
C24A C23A C22A 120.0(5) . . ?
C24A C23A H23A 120.0 . . ?
C22A C23A H23A 120.0 . . ?
C25A C24A C23A 119.3(5) . . ?
C25A C24A H24A 120.3 . . ?
C23A C24A H24A 120.3 . . ?
C24A C25A C26A 118.8(5) . . ?
C24A C25A H25A 120.6 . . ?
C26A C25A H25A 120.6 . . ?
N3A C26A C25A 121.3(5) . . ?
N3A C26A C27A 115.3(5) . . ?
C25A C26A C27A 123.3(5) . . ?
N4A C27A C26A 117.3(5) . . ?
N4A C27A C28A 124.0(5) . . ?
C26A C27A C28A 118.6(5) . . ?
C27A C28A H28D 109.5 . . ?
C27A C28A H28E 109.5 . . ?
H28D C28A H28E 109.5 . . ?
C27A C28A H28F 109.5 . . ?
H28D C28A H28F 109.5 . . ?
H28E C28A H28F 109.5 . . ?
C34A C29A C30A 121.4(6) . . ?
C34A C29A N4A 117.6(6) . . ?
C30A C29A N4A 120.8(6) . . ?
C31A C30A C29A 117.4(7) . . ?
C31A C30A C36A 121.1(6) . . ?
C29A C30A C36A 121.4(6) . . ?
C32A C31A C30A 120.8(7) . . ?
C32A C31A H31A 119.6 . . ?
C30A C31A H31A 119.6 . . ?
C31A C32A C33A 121.5(7) . . ?
C31A C32A H32A 119.2 . . ?
C33A C32A H32A 119.2 . . ?
C32A C33A C34A 119.7(7) . . ?
C32A C33A H33A 120.1 . . ?
C34A C33A H33A 120.1 . . ?
C33A C34A C29A 119.2(6) . . ?
C33A C34A C35A 119.5(6) . . ?
C29A C34A C35A 121.3(5) . . ?
C34A C35A H35D 109.5 . . ?
C34A C35A H35E 109.5 . . ?
H35D C35A H35E 109.5 . . ?
C34A C35A H35F 109.5 . . ?
H35D C35A H35F 109.5 . . ?
H35E C35A H35F 109.5 . . ?
C30A C36A H36D 109.5 . . ?
C30A C36A H36E 109.5 . . ?
H36D C36A H36E 109.5 . . ?
C30A C36A H36F 109.5 . . ?
H36D C36A H36F 109.5 . . ?
H36E C36A H36F 109.5 . . ?

loop_
_geom_bond_atom_site_label_1
_geom_bond_atom_site_label_2
_geom_bond_distance
_geom_bond_site_symmetry_2
_geom_bond_publ_flag
Zn1 O1 2.017(3) . ?
Zn1 N2 2.107(4) . ?
Zn1 N1 2.120(4) . ?
Zn1 Cl2 2.2372(16) . ?
Zn1 Cl1 2.4610(16) . ?
Zn2 O1 2.064(3) . ?
Zn2 N3 2.123(4) . ?
Zn2 N4 2.169(4) . ?
Zn2 Cl3 2.2413(17) . ?
Zn2 Cl1 2.3690(16) . ?
O1 C21 1.328(6) . ?
N1 C9 1.285(7) . ?
N1 C1 1.437(6) . ?
N2 C11 1.345(6) . ?
N2 C15 1.352(6) . ?
N3 C22 1.350(6) . ?
N3 C26 1.356(6) . ?
N4 C27 1.281(6) . ?
N4 C29 1.458(6) . ?
C1 C2 1.384(8) . ?
C1 C6 1.405(8) . ?
C2 C3 1.394(8) . ?
C2 C8 1.506(7) . ?
C3 C4 1.415(8) . ?
C3 H3 0.9500 . ?
C4 C5 1.374(8) . ?
C4 H4 0.9500 . ?
C5 C6 1.377(8) . ?
C5 H5 0.9500 . ?
C6 C7 1.499(8) . ?
C7 H7A 0.9800 . ?
C7 H7B 0.9800 . ?
C7 H7C 0.9800 . ?
C8 H8A 0.9800 . ?
C8 H8B 0.9800 . ?
C8 H8C 0.9800 . ?
C9 C10 1.496(7) . ?
C9 C11 1.507(7) . ?
C10 H10A 0.9800 . ?
C10 H10B 0.9800 . ?
C10 H10C 0.9800 . ?
C11 C12 1.363(7) . ?
C12 C13 1.396(8) . ?
C12 H12 0.9500 . ?
C13 C14 1.355(8) . ?
C13 H13 0.9500 . ?
C14 C15 1.406(7) . ?
C14 H14 0.9500 . ?
C15 C16 1.487(7) . ?
C16 C17 1.412(7) . ?
C16 C21 1.416(7) . ?
C17 C18 1.375(8) . ?
C17 H17 0.9500 . ?
C18 C19 1.371(8) . ?
C18 H18 0.9500 . ?
C19 C20 1.417(7) . ?
C19 H19 0.9500 . ?
C20 C21 1.421(7) . ?
C20 C22 1.466(7) . ?
C22 C23 1.420(7) . ?
C23 C24 1.365(8) . ?
C23 H23 0.9500 . ?
C24 C25 1.391(7) . ?
C24 H24 0.9500 . ?
C25 C26 1.378(7) . ?
C25 H25 0.9500 . ?
C26 C27 1.496(7) . ?
C27 C28 1.504(7) . ?
C28 H28A 0.9800 . ?
C28 H28B 0.9800 . ?
C28 H28C 0.9800 . ?
C29 C34 1.385(7) . ?
C29 C30 1.399(7) . ?
C30 C31 1.410(8) . ?
C30 C36 1.492(8) . ?
C31 C32 1.348(9) . ?
C31 H31 0.9500 . ?
C32 C33 1.370(9) . ?
C32 H32 0.9500 . ?
C33 C34 1.409(8) . ?
C33 H33 0.9500 . ?
C34 C35 1.503(8) . ?
C35 H35A 0.9800 . ?
C35 H35B 0.9800 . ?
C35 H35C 0.9800 . ?
C36 H36A 0.9800 . ?
C36 H36B 0.9800 . ?
C36 H36C 0.9800 . ?
Zn1A O1A 1.996(4) . ?
Zn1A N1A 2.110(5) . ?
Zn1A N2A 2.130(4) . ?
Zn1A Cl2A 2.2456(18) . ?
Zn1A Cl1A 2.4827(17) . ?
Zn2A O1A 2.063(4) . ?
Zn2A N3A 2.135(5) . ?
Zn2A N4A 2.145(4) . ?
Zn2A Cl3A 2.2209(18) . ?
Zn2A Cl1A 2.3511(17) . ?
O1A C21A 1.314(6) . ?
N1A C9A 1.271(7) . ?
N1A C1A 1.439(7) . ?
N2A C15A 1.337(7) . ?
N2A C11A 1.383(7) . ?
N3A C22A 1.348(7) . ?
N3A C26A 1.352(7) . ?
N4A C27A 1.286(7) . ?
N4A C29A 1.429(7) . ?
C1A C2A 1.393(9) . ?
C1A C6A 1.398(8) . ?
C2A C3A 1.404(9) . ?
C2A C8A 1.508(9) . ?
C3A C4A 1.389(10) . ?
C3A H3A 0.9500 . ?
C4A C5A 1.367(11) . ?
C4A H4A 0.9500 . ?
C5A C6A 1.396(9) . ?
C5A H5A 0.9500 . ?
C6A C7A 1.496(10) . ?
C7A H7A1 0.9800 . ?
C7A H7A2 0.9800 . ?
C7A H7A3 0.9800 . ?
C8A H8A1 0.9800 . ?
C8A H8A2 0.9800 . ?
C8A H8A3 0.9800 . ?
C9A C11A 1.472(8) . ?
C9A C10A 1.519(8) . ?
C10A H10D 0.9800 . ?
C10A H10E 0.9800 . ?
C10A H10F 0.9800 . ?
C11A C12A 1.372(8) . ?
C12A C13A 1.381(9) . ?
C12A H12A 0.9500 . ?
C13A C14A 1.371(9) . ?
C13A H13A 0.9500 . ?
C14A C15A 1.401(8) . ?
C14A H14A 0.9500 . ?
C15A C16A 1.492(8) . ?
C16A C17A 1.385(8) . ?
C16A C21A 1.418(7) . ?
C17A C18A 1.394(8) . ?
C17A H17A 0.9500 . ?
C18A C19A 1.389(8) . ?
C18A H18A 0.9500 . ?
C19A C20A 1.366(8) . ?
C19A H19A 0.9500 . ?
C20A C21A 1.424(7) . ?
C20A C22A 1.492(7) . ?
C22A C23A 1.400(7) . ?
C23A C24A 1.390(7) . ?
C23A H23A 0.9500 . ?
C24A C25A 1.379(8) . ?
C24A H24A 0.9500 . ?
C25A C26A 1.396(7) . ?
C25A H25A 0.9500 . ?
C26A C27A 1.475(8) . ?
C27A C28A 1.504(7) . ?
C28A H28D 0.9800 . ?
C28A H28E 0.9800 . ?
C28A H28F 0.9800 . ?
C29A C34A 1.394(8) . ?
C29A C30A 1.407(9) . ?
C30A C31A 1.403(9) . ?
C30A C36A 1.497(9) . ?
C31A C32A 1.369(10) . ?
C31A H31A 0.9500 . ?
C32A C33A 1.375(10) . ?
C32A H32A 0.9500 . ?
C33A C34A 1.391(9) . ?
C33A H33A 0.9500 . ?
C34A C35A 1.499(9) . ?
C35A H35D 0.9800 . ?
C35A H35E 0.9800 . ?
C35A H35F 0.9800 . ?
C36A H36D 0.9800 . ?
C36A H36E 0.9800 . ?
C36A H36F 0.9800 . ?

loop_
_geom_torsion_atom_site_label_1
_geom_torsion_atom_site_label_2
_geom_torsion_atom_site_label_3
_geom_torsion_atom_site_label_4
_geom_torsion
_geom_torsion_site_symmetry_1
_geom_torsion_site_symmetry_2
_geom_torsion_site_symmetry_3
_geom_torsion_site_symmetry_4
_geom_torsion_publ_flag
O1 Zn2 Cl1 Zn1 5.81(10) . . . . ?
N3 Zn2 Cl1 Zn1 83.25(14) . . . . ?
N4 Zn2 Cl1 Zn1 162.74(12) . . . . ?
Cl3 Zn2 Cl1 Zn1 -91.06(6) . . . . ?
O1 Zn1 Cl1 Zn2 -5.96(11) . . . . ?
N2 Zn1 Cl1 Zn2 61.5(2) . . . . ?
N1 Zn1 Cl1 Zn2 135.16(12) . . . . ?
Cl2 Zn1 Cl1 Zn2 -108.77(6) . . . . ?
N2 Zn1 O1 C21 50.8(4) . . . . ?
N1 Zn1 O1 C21 113.3(4) . . . . ?
Cl2 Zn1 O1 C21 -56.0(4) . . . . ?
Cl1 Zn1 O1 C21 -165.0(4) . . . . ?
N2 Zn1 O1 Zn2 -136.87(19) . . . . ?
N1 Zn1 O1 Zn2 -74.3(3) . . . . ?
Cl2 Zn1 O1 Zn2 116.36(14) . . . . ?
Cl1 Zn1 O1 Zn2 7.28(13) . . . . ?
N3 Zn2 O1 C21 40.7(4) . . . . ?
N4 Zn2 O1 C21 75.3(6) . . . . ?
Cl3 Zn2 O1 C21 -84.2(4) . . . . ?
Cl1 Zn2 O1 C21 164.2(4) . . . . ?
N3 Zn2 O1 Zn1 -131.03(19) . . . . ?
N4 Zn2 O1 Zn1 -96.4(4) . . . . ?
Cl3 Zn2 O1 Zn1 104.08(15) . . . . ?
Cl1 Zn2 O1 Zn1 -7.53(13) . . . . ?
O1 Zn1 N1 C9 -71.2(5) . . . . ?
N2 Zn1 N1 C9 -6.8(4) . . . . ?
Cl2 Zn1 N1 C9 97.5(4) . . . . ?
Cl1 Zn1 N1 C9 -148.6(4) . . . . ?
O1 Zn1 N1 C1 106.4(4) . . . . ?
N2 Zn1 N1 C1 170.9(4) . . . . ?
Cl2 Zn1 N1 C1 -84.8(4) . . . . ?
Cl1 Zn1 N1 C1 29.1(4) . . . . ?
O1 Zn1 N2 C11 153.3(4) . . . . ?
N1 Zn1 N2 C11 8.4(4) . . . . ?
Cl2 Zn1 N2 C11 -102.5(4) . . . . ?
Cl1 Zn1 N2 C11 87.0(4) . . . . ?
O1 Zn1 N2 C15 -30.4(4) . . . . ?
N1 Zn1 N2 C15 -175.3(4) . . . . ?
Cl2 Zn1 N2 C15 73.8(4) . . . . ?
Cl1 Zn1 N2 C15 -96.7(4) . . . . ?
O1 Zn2 N3 C22 -11.7(4) . . . . ?
N4 Zn2 N3 C22 -178.6(5) . . . . ?
Cl3 Zn2 N3 C22 85.7(4) . . . . ?
Cl1 Zn2 N3 C22 -87.9(4) . . . . ?
O1 Zn2 N3 C26 156.0(4) . . . . ?
N4 Zn2 N3 C26 -11.0(3) . . . . ?
Cl3 Zn2 N3 C26 -106.7(3) . . . . ?
Cl1 Zn2 N3 C26 79.8(4) . . . . ?
O1 Zn2 N4 C27 -30.5(6) . . . . ?
N3 Zn2 N4 C27 4.8(4) . . . . ?
Cl3 Zn2 N4 C27 128.8(4) . . . . ?
Cl1 Zn2 N4 C27 -116.2(4) . . . . ?
O1 Zn2 N4 C29 151.8(4) . . . . ?
N3 Zn2 N4 C29 -172.8(4) . . . . ?
Cl3 Zn2 N4 C29 -48.9(4) . . . . ?
Cl1 Zn2 N4 C29 66.1(4) . . . . ?
C9 N1 C1 C2 -101.8(6) . . . . ?
Zn1 N1 C1 C2 80.6(6) . . . . ?
C9 N1 C1 C6 82.6(6) . . . . ?
Zn1 N1 C1 C6 -95.0(5) . . . . ?
C6 C1 C2 C3 -0.9(8) . . . . ?
N1 C1 C2 C3 -176.3(5) . . . . ?
C6 C1 C2 C8 -177.8(5) . . . . ?
N1 C1 C2 C8 6.8(8) . . . . ?
C1 C2 C3 C4 1.7(8) . . . . ?
C8 C2 C3 C4 178.6(5) . . . . ?
C2 C3 C4 C5 -1.0(9) . . . . ?
C3 C4 C5 C6 -0.4(9) . . . . ?
C4 C5 C6 C1 1.2(8) . . . . ?
C4 C5 C6 C7 -178.5(6) . . . . ?
C2 C1 C6 C5 -0.5(8) . . . . ?
N1 C1 C6 C5 174.9(5) . . . . ?
C2 C1 C6 C7 179.2(5) . . . . ?
N1 C1 C6 C7 -5.4(8) . . . . ?
C1 N1 C9 C10 4.3(8) . . . . ?
Zn1 N1 C9 C10 -177.9(4) . . . . ?
C1 N1 C9 C11 -173.5(4) . . . . ?
Zn1 N1 C9 C11 4.2(6) . . . . ?
C15 N2 C11 C12 -2.9(8) . . . . ?
Zn1 N2 C11 C12 173.7(4) . . . . ?
C15 N2 C11 C9 174.6(4) . . . . ?
Zn1 N2 C11 C9 -8.8(6) . . . . ?
N1 C9 C11 N2 3.1(7) . . . . ?
C10 C9 C11 N2 -174.8(5) . . . . ?
N1 C9 C11 C12 -179.3(5) . . . . ?
C10 C9 C11 C12 2.8(8) . . . . ?
N2 C11 C12 C13 2.6(8) . . . . ?
C9 C11 C12 C13 -174.8(5) . . . . ?
C11 C12 C13 C14 0.8(8) . . . . ?
C12 C13 C14 C15 -3.9(8) . . . . ?
C11 N2 C15 C14 -0.3(7) . . . . ?
Zn1 N2 C15 C14 -176.4(4) . . . . ?
C11 N2 C15 C16 179.3(5) . . . . ?
Zn1 N2 C15 C16 3.1(7) . . . . ?
C13 C14 C15 N2 3.7(8) . . . . ?
C13 C14 C15 C16 -175.9(5) . . . . ?
N2 C15 C16 C17 -162.1(5) . . . . ?
C14 C15 C16 C17 17.4(8) . . . . ?
N2 C15 C16 C21 21.8(8) . . . . ?
C14 C15 C16 C21 -158.6(5) . . . . ?
C21 C16 C17 C18 0.2(8) . . . . ?
C15 C16 C17 C18 -176.1(5) . . . . ?
C16 C17 C18 C19 -2.4(9) . . . . ?
C17 C18 C19 C20 -0.5(9) . . . . ?
C18 C19 C20 C21 5.5(8) . . . . ?
C18 C19 C20 C22 -173.4(5) . . . . ?
Zn1 O1 C21 C16 -44.6(6) . . . . ?
Zn2 O1 C21 C16 144.5(4) . . . . ?
Zn1 O1 C21 C20 133.8(4) . . . . ?
Zn2 O1 C21 C20 -37.1(7) . . . . ?
C17 C16 C21 O1 -176.7(5) . . . . ?
C15 C16 C21 O1 -0.7(8) . . . . ?
C17 C16 C21 C20 4.9(8) . . . . ?
C15 C16 C21 C20 -179.1(5) . . . . ?
C19 C20 C21 O1 173.9(5) . . . . ?
C22 C20 C21 O1 -7.2(8) . . . . ?
C19 C20 C21 C16 -7.6(8) . . . . ?
C22 C20 C21 C16 171.2(5) . . . . ?
C26 N3 C22 C23 -4.2(7) . . . . ?
Zn2 N3 C22 C23 162.9(4) . . . . ?
C26 N3 C22 C20 174.7(5) . . . . ?
Zn2 N3 C22 C20 -18.3(7) . . . . ?
C19 C20 C22 N3 -145.7(5) . . . . ?
C21 C20 C22 N3 35.4(8) . . . . ?
C19 C20 C22 C23 33.1(7) . . . . ?
C21 C20 C22 C23 -145.8(5) . . . . ?
N3 C22 C23 C24 3.1(8) . . . . ?
C20 C22 C23 C24 -175.8(5) . . . . ?
C22 C23 C24 C25 0.0(8) . . . . ?
C23 C24 C25 C26 -1.8(8) . . . . ?
C22 N3 C26 C25 2.4(8) . . . . ?
Zn2 N3 C26 C25 -166.3(4) . . . . ?
C22 N3 C26 C27 -176.1(4) . . . . ?
Zn2 N3 C26 C27 15.3(5) . . . . ?
C24 C25 C26 N3 0.7(8) . . . . ?
C24 C25 C26 C27 179.0(5) . . . . ?
C29 N4 C27 C26 179.6(4) . . . . ?
Zn2 N4 C27 C26 1.7(6) . . . . ?
C29 N4 C27 C28 1.4(8) . . . . ?
Zn2 N4 C27 C28 -176.5(4) . . . . ?
N3 C26 C27 N4 -11.6(7) . . . . ?
C25 C26 C27 N4 169.9(5) . . . . ?
N3 C26 C27 C28 166.8(4) . . . . ?
C25 C26 C27 C28 -11.7(7) . . . . ?
C27 N4 C29 C34 -91.7(6) . . . . ?
Zn2 N4 C29 C34 85.9(5) . . . . ?
C27 N4 C29 C30 86.1(6) . . . . ?
Zn2 N4 C29 C30 -96.3(5) . . . . ?
C34 C29 C30 C31 -2.4(7) . . . . ?
N4 C29 C30 C31 179.9(4) . . . . ?
C34 C29 C30 C36 175.7(5) . . . . ?
N4 C29 C30 C36 -2.0(7) . . . . ?
C29 C30 C31 C32 -0.3(8) . . . . ?
C36 C30 C31 C32 -178.5(5) . . . . ?
C30 C31 C32 C33 1.8(9) . . . . ?
C31 C32 C33 C34 -0.7(9) . . . . ?
C30 C29 C34 C33 3.5(8) . . . . ?
N4 C29 C34 C33 -178.8(4) . . . . ?
C30 C29 C34 C35 -174.1(5) . . . . ?
N4 C29 C34 C35 3.6(8) . . . . ?
C32 C33 C34 C29 -1.9(8) . . . . ?
C32 C33 C34 C35 175.8(5) . . . . ?
O1A Zn2A Cl1A Zn1A 18.40(11) . . . . ?
N3A Zn2A Cl1A Zn1A 94.49(15) . . . . ?
N4A Zn2A Cl1A Zn1A 174.32(13) . . . . ?
Cl3A Zn2A Cl1A Zn1A -76.33(8) . . . . ?
O1A Zn1A Cl1A Zn2A -19.17(12) . . . . ?
N1A Zn1A Cl1A Zn2A 122.97(13) . . . . ?
N2A Zn1A Cl1A Zn2A 45.5(2) . . . . ?
Cl2A Zn1A Cl1A Zn2A -123.63(7) . . . . ?
N1A Zn1A O1A C21A 103.0(5) . . . . ?
N2A Zn1A O1A C21A 42.7(4) . . . . ?
Cl2A Zn1A O1A C21A -69.4(4) . . . . ?
Cl1A Zn1A O1A C21A -173.9(4) . . . . ?
N1A Zn1A O1A Zn2A -60.1(3) . . . . ?
N2A Zn1A O1A Zn2A -120.4(2) . . . . ?
Cl2A Zn1A O1A Zn2A 127.53(14) . . . . ?
Cl1A Zn1A O1A Zn2A 23.08(13) . . . . ?
N3A Zn2A O1A C21A 52.9(4) . . . . ?
N4A Zn2A O1A C21A 80.6(6) . . . . ?
Cl3A Zn2A O1A C21A -75.7(4) . . . . ?
Cl1A Zn2A O1A C21A 171.5(4) . . . . ?
N3A Zn2A O1A Zn1A -142.9(2) . . . . ?
N4A Zn2A O1A Zn1A -115.3(4) . . . . ?
Cl3A Zn2A O1A Zn1A 88.48(16) . . . . ?
Cl1A Zn2A O1A Zn1A -24.29(14) . . . . ?
O1A Zn1A N1A C9A -70.3(5) . . . . ?
N2A Zn1A N1A C9A -8.6(4) . . . . ?
Cl2A Zn1A N1A C9A 101.9(4) . . . . ?
Cl1A Zn1A N1A C9A -147.8(4) . . . . ?
O1A Zn1A N1A C1A 113.6(5) . . . . ?
N2A Zn1A N1A C1A 175.4(5) . . . . ?
Cl2A Zn1A N1A C1A -74.2(5) . . . . ?
Cl1A Zn1A N1A C1A 36.1(5) . . . . ?
O1A Zn1A N2A C15A -23.5(5) . . . . ?
N1A Zn1A N2A C15A -170.4(5) . . . . ?
Cl2A Zn1A N2A C15A 82.0(5) . . . . ?
Cl1A Zn1A N2A C15A -86.7(5) . . . . ?
O1A Zn1A N2A C11A 151.3(4) . . . . ?
N1A Zn1A N2A C11A 4.4(4) . . . . ?
Cl2A Zn1A N2A C11A -103.2(4) . . . . ?
Cl1A Zn1A N2A C11A 88.1(4) . . . . ?
O1A Zn2A N3A C22A -11.2(4) . . . . ?
N4A Zn2A N3A C22A 179.8(5) . . . . ?
Cl3A Zn2A N3A C22A 82.8(4) . . . . ?
Cl1A Zn2A N3A C22A -86.3(4) . . . . ?
O1A Zn2A N3A C26A 150.1(4) . . . . ?
N4A Zn2A N3A C26A -18.8(4) . . . . ?
Cl3A Zn2A N3A C26A -115.9(3) . . . . ?
Cl1A Zn2A N3A C26A 75.0(4) . . . . ?
O1A Zn2A N4A C27A -16.3(7) . . . . ?
N3A Zn2A N4A C27A 11.8(4) . . . . ?
Cl3A Zn2A N4A C27A 139.5(4) . . . . ?
Cl1A Zn2A N4A C27A -103.3(4) . . . . ?
O1A Zn2A N4A C29A 172.0(4) . . . . ?
N3A Zn2A N4A C29A -159.8(5) . . . . ?
Cl3A Zn2A N4A C29A -32.2(5) . . . . ?
Cl1A Zn2A N4A C29A 85.0(4) . . . . ?
C9A N1A C1A C2A 90.5(7) . . . . ?
Zn1A N1A C1A C2A -93.6(6) . . . . ?
C9A N1A C1A C6A -92.1(7) . . . . ?
Zn1A N1A C1A C6A 83.8(6) . . . . ?
C6A C1A C2A C3A 1.3(9) . . . . ?
N1A C1A C2A C3A 178.7(5) . . . . ?
C6A C1A C2A C8A 177.8(6) . . . . ?
N1A C1A C2A C8A -4.9(8) . . . . ?
C1A C2A C3A C4A -3.0(9) . . . . ?
C8A C2A C3A C4A -179.6(6) . . . . ?
C2A C3A C4A C5A 4.4(11) . . . . ?
C3A C4A C5A C6A -4.0(11) . . . . ?
C4A C5A C6A C1A 2.2(10) . . . . ?
C4A C5A C6A C7A 179.1(7) . . . . ?
C2A C1A C6A C5A -0.9(9) . . . . ?
N1A C1A C6A C5A -178.2(5) . . . . ?
C2A C1A C6A C7A -177.8(6) . . . . ?
N1A C1A C6A C7A 4.9(9) . . . . ?
C1A N1A C9A C11A -172.6(5) . . . . ?
Zn1A N1A C9A C11A 11.1(7) . . . . ?
C1A N1A C9A C10A 5.6(9) . . . . ?
Zn1A N1A C9A C10A -170.7(4) . . . . ?
C15A N2A C11A C12A -0.3(8) . . . . ?
Zn1A N2A C11A C12A -175.6(5) . . . . ?
C15A N2A C11A C9A 174.8(5) . . . . ?
Zn1A N2A C11A C9A -0.5(6) . . . . ?
N1A C9A C11A C12A 167.8(6) . . . . ?
C10A C9A C11A C12A -10.5(9) . . . . ?
N1A C9A C11A N2A -7.2(8) . . . . ?
C10A C9A C11A N2A 174.6(5) . . . . ?
N2A C11A C12A C13A -0.9(9) . . . . ?
C9A C11A C12A C13A -175.6(6) . . . . ?
C11A C12A C13A C14A 1.6(10) . . . . ?
C12A C13A C14A C15A -1.2(10) . . . . ?
C11A N2A C15A C14A 0.7(8) . . . . ?
Zn1A N2A C15A C14A 175.2(4) . . . . ?
C11A N2A C15A C16A -176.0(5) . . . . ?
Zn1A N2A C15A C16A -1.5(8) . . . . ?
C13A C14A C15A N2A 0.0(9) . . . . ?
C13A C14A C15A C16A 176.8(6) . . . . ?
N2A C15A C16A C17A -160.7(5) . . . . ?
C14A C15A C16A C17A 22.5(8) . . . . ?
N2A C15A C16A C21A 23.8(8) . . . . ?
C14A C15A C16A C21A -152.9(5) . . . . ?
C21A C16A C17A C18A 2.1(9) . . . . ?
C15A C16A C17A C18A -173.4(5) . . . . ?
C16A C17A C18A C19A 0.3(9) . . . . ?
C17A C18A C19A C20A -2.1(9) . . . . ?
C18A C19A C20A C21A 1.4(9) . . . . ?
C18A C19A C20A C22A -177.8(5) . . . . ?
Zn1A O1A C21A C16A -36.0(7) . . . . ?
Zn2A O1A C21A C16A 124.9(5) . . . . ?
Zn1A O1A C21A C20A 145.2(4) . . . . ?
Zn2A O1A C21A C20A -53.9(6) . . . . ?
C17A C16A C21A O1A 178.4(5) . . . . ?
C15A C16A C21A O1A -6.2(8) . . . . ?
C17A C16A C21A C20A -2.8(8) . . . . ?
C15A C16A C21A C20A 172.6(5) . . . . ?
C19A C20A C21A O1A 180.0(5) . . . . ?
C22A C20A C21A O1A -0.9(8) . . . . ?
C19A C20A C21A C16A 1.1(8) . . . . ?
C22A C20A C21A C16A -179.8(5) . . . . ?
C26A N3A C22A C23A -3.7(8) . . . . ?
Zn2A N3A C22A C23A 156.0(4) . . . . ?
C26A N3A C22A C20A 172.5(5) . . . . ?
Zn2A N3A C22A C20A -27.8(7) . . . . ?
C19A C20A C22A N3A -137.9(5) . . . . ?
C21A C20A C22A N3A 43.0(7) . . . . ?
C19A C20A C22A C23A 38.3(8) . . . . ?
C21A C20A C22A C23A -140.9(5) . . . . ?
N3A C22A C23A C24A 2.1(8) . . . . ?
C20A C22A C23A C24A -174.1(5) . . . . ?
C22A C23A C24A C25A 1.1(8) . . . . ?
C23A C24A C25A C26A -2.6(8) . . . . ?
C22A N3A C26A C25A 2.2(8) . . . . ?
Zn2A N3A C26A C25A -160.1(4) . . . . ?
C22A N3A C26A C27A -174.4(5) . . . . ?
Zn2A N3A C26A C27A 23.4(6) . . . . ?
C24A C25A C26A N3A 1.0(8) . . . . ?
C24A C25A C26A C27A 177.3(5) . . . . ?
C29A N4A C27A C26A 168.6(5) . . . . ?
Zn2A N4A C27A C26A -3.2(6) . . . . ?
C29A N4A C27A C28A -8.2(9) . . . . ?
Zn2A N4A C27A C28A -180.0(4) . . . . ?
N3A C26A C27A N4A -14.0(7) . . . . ?
C25A C26A C27A N4A 169.5(5) . . . . ?
N3A C26A C27A C28A 163.0(5) . . . . ?
C25A C26A C27A C28A -13.5(8) . . . . ?
C27A N4A C29A C34A -84.5(7) . . . . ?
Zn2A N4A C29A C34A 86.5(5) . . . . ?
C27A N4A C29A C30A 99.7(7) . . . . ?
Zn2A N4A C29A C30A -89.3(6) . . . . ?
C34A C29A C30A C31A 0.4(8) . . . . ?
N4A C29A C30A C31A 176.0(5) . . . . ?
C34A C29A C30A C36A 177.7(5) . . . . ?
N4A C29A C30A C36A -6.7(8) . . . . ?
C29A C30A C31A C32A 0.2(9) . . . . ?
C36A C30A C31A C32A -177.1(6) . . . . ?
C30A C31A C32A C33A -0.3(9) . . . . ?
C31A C32A C33A C34A -0.1(9) . . . . ?
C32A C33A C34A C29A 0.7(8) . . . . ?
C32A C33A C34A C35A -179.8(5) . . . . ?
C30A C29A C34A C33A -0.8(8) . . . . ?
N4A C29A C34A C33A -176.6(5) . . . . ?
C30A C29A C34A C35A 179.7(5) . . . . ?
N4A C29A C34A C35A 3.9(8) . . . . ?
